data_8103953
loop_
_publ_author_name
'Stowasser, F.'
'Renkenberger, C.'

_publ_section_title
;
 Ab initio crystal structure determination of Bi6 Rh12 O29 from powder
 diffraction data
;
_journal_name_full 'Zeitschrift fuer Kristallographie (149,1979-)'
_journal_page_first 206
_journal_page_last 212
_journal_volume 221
_journal_year 2006
_chemical_formula_sum 'Bi6 O29 Rh12'
_chemical_name_systematic 'Bi6 Rh12 O29'
_space_group_IT_number 12
_symmetry_space_group_name_Hall '-C 2y'
_symmetry_space_group_name_H-M 'C 1 2/m 1'
_cell_angle_alpha 90
_cell_angle_beta 97.289
_cell_angle_gamma 90
_cell_formula_units_Z 4
_cell_length_a 19.851
_cell_length_b 12.24424
_cell_length_c 9.52367
_cell_volume 2296.121
_citation_journal_id_ASTM ZEKRDZ
_cod_data_source_file Stowasser_ZEKRDZ_2006_601.cif
_cod_data_source_block Bi6O29Rh12
_cod_database_code 8103953

loop_
_symmetry_equiv_pos_as_xyz
x,y,z
-x,y,-z
-x,-y,-z
x,-y,z
x+1/2,y+1/2,z
-x+1/2,y+1/2,-z
-x+1/2,-y+1/2,-z
x+1/2,-y+1/2,z

loop_
_atom_site_label
_atom_site_type_symbol
_atom_site_fract_x
_atom_site_fract_y
_atom_site_fract_z
_atom_site_occupancy
_atom_site_U_iso_or_equiv
O17 O-2 0.46 0 0.59 1 0.0
Rh2 Rh+3 0.6331 0.2512 0.5047 1 0.0
O10 O-2 0.305 0.258 0.834 1 0.0
Bi3 Bi+3 0.1063 0 0.8166 1 0.0
O2 O-2 0.778 0.26 0.367 1 0.0
Rh4 Rh+3 0.6345 0 0.5124 1 0.0
Rh1 Rh+3 0.7337 0.8747 0.2747 1 0.0
Rh9 Rh+3 0.25 0.75 0 1 0.0
O1 O-2 0.963 0.756 0.594 1 0.0
O14 O-2 0.969 0 0.62 1 0.0
Bi2 Bi+3 0.0661 0.1622 0.158 1 0.0
O8 O-2 0.661 0.125 0.388 1 0.0
Rh5 Rh+3 0.8665 0 0.5076 1 0.0
O4 O-2 0.944 0.866 0.095 1 0.0
Bi1 Bi+3 0.4132 0.1666 0.1468 1 0.0
O13 O-2 0.579 0 0.886 1 0.0
O3 O-2 0.302 0.123 0.103 1 0.0
Rh6 Rh+3 0.7452 0 0.9995 1 0.0
O7 O-2 0.841 0.124 0.611 1 0.0
O11 O-2 0.938 0.319 0.888 1 0.0
Rh8 Rh+3 0.5 0.127 0.5 1 0.0
O15 O-2 0.72 0 0.648 1 0.0
O6 O-2 0.71 0.379 0.878 1 0.0
O18 O-2 0.687 0 0.159 1 0.0
O5 O-2 0.588 0.128 0.614 1 0.0
Bi4 Bi+3 0.4275 0 0.8262 1 0.0
O16 O-2 0.785 0 0.373 1 0.0
O9 O-2 0.094 0.12 0.592 1 0.0
Rh3 Rh+3 0.7632 0.1255 0.7285 1 0.0
O12 O-2 0.797 0 0.815 1 0.0
Rh7 Rh+3 0.5 0.6218 0.5 1 0.0
